data_1559446
loop_
_publ_author_name
'Anderson, David G.'
'Blake, Alexander J.'
'Blom, Richard'
'Cradock, Stephen'
'Rankin, David W. H.'

_publ_section_title
;
 The Molecular Structure of 1,2,4,5-Tetrachlorobenzene Determined by
 Combined Analysis of Electron Diffraction and Liquid Crystal NMR Data,
 and by X-Ray Crystallography
;
_journal_name_full 'Acta Chemica Scandinavica'
_journal_page_first 158
_journal_page_last 164
_journal_paper_doi 10.3891/acta.chem.scand.45-0158
_journal_volume 45
_journal_year 1991
_chemical_formula_sum 'C6 H2 Cl4'
_chemical_formula_weight 215.89
_chemical_name_common
;
1,2,4,5-Tetrachlorobenzene
;
_space_group_IT_number 14
_space_group_name_Hall '-P 2yn'
_space_group_name_H-M_alt 'P 1 21/n 1'
_symmetry_cell_setting monoclinic
_symmetry_Int_Tables_number 14
_symmetry_space_group_name_Hall '-P 2yn'
_symmetry_space_group_name_H-M 'P 1 21/n 1'
_cell_angle_alpha 90.
_cell_angle_beta 99.723
_cell_angle_gamma 90.
_cell_formula_units_Z 2
_cell_length_a 3.7956(12)
_cell_length_b 10.5175(19)
_cell_length_c 9.5648(13)
_cell_volume 376.34(15)
_diffrn_ambient_temperature 173
_diffrn_radiation_probe x-ray
_diffrn_radiation_type MoK\a
_diffrn_radiation_wavelength 0.71069
_exptl_absorpt_coefficient_mu 1.491
_exptl_crystal_density_diffrn 1.905
_exptl_crystal_F_000 212
_refine_ls_goodness_of_fit_ref 1.266
_refine_ls_number_parameters 50
_refine_ls_number_reflns 913
_refine_ls_R_factor_gt 0.0374
_refine_ls_wR_factor_gt 0.0567
_cod_data_source_file Acta-Chem-Scand-1991-45-158.cif
_cod_data_source_block 1
_cod_depositor_comments
;
No esd on beta = 99.723 or was it in fact 99.72(3) ?
;
_cod_original_sg_symbol_H-M 'P 21/n'
_cod_database_code 1559446

loop_
_space_group_symop_id
_space_group_symop_operation_xyz
1 x,y,z
2 1/2-x,1/2+y,1/2-z
3 -x,-y,-z
4 1/2+x,1/2-y,1/2+z

loop_
_atom_site_aniso_label
_atom_site_aniso_U_11
_atom_site_aniso_U_22
_atom_site_aniso_U_33
_atom_site_aniso_U_23
_atom_site_aniso_U_13
_atom_site_aniso_U_12
Cl1 0.0331(3) 0.0320(3) 0.0222(3) -0.0026(2) 0.0126(2) 0.0002(2)
Cl2 0.0394(4) 0.0230(3) 0.0306(3) -0.0036(2) 0.0116(2) -0.0019(2)
C1 0.0158(8) 0.0269(9) 0.0196(8) -0.0009(6) 0.0059(5) 0.0016(6)
C2 0.0168(8) 0.0221(8) 0.0231(8) -0.0007(6) 0.0044(6) 0.0003(6)
C3 0.0170(7) 0.0266(8) 0.0228(8) 0.0027(7) 0.0063(6) -0.0006(6)

loop_
_atom_site_label
_atom_site_type_symbol
_atom_site_thermal_displace_type
_atom_site_fract_x
_atom_site_fract_y
_atom_site_fract_z
_atom_site_occupancy
_atom_site_U_iso_or_equiv
_atom_site_calc_flag
_atom_site_refinement_flags
_atom_site_disorder_assembly
_atom_site_disorder_group
Cl1 Cl Uani 0.15178(13) 0.42935(5) 0.20000(5) 1.000 0.0282(2) . . . .
Cl2 Cl Uani -0.04184(15) 0.21617(5) 0.40801(5) 1.000 0.0303(2) . . . .
C1 C Uani 0.0675(5) 0.46741(18) 0.36621(18) 1.000 0.0204(5) . . . .
C2 C Uani -0.0190(4) 0.37354(17) 0.4577(2) 1.000 0.0206(5) . . . .
C3 C Uani -0.0885(5) 0.40665(18) 0.5916(2) 1.000 0.0218(4) . . . .
H3 H Uiso -0.164(7) 0.342(3) 0.651(3) 1.000 0.028(6) . . . .

loop_
_atom_type_symbol
_atom_type_description
_atom_type_scat_dispersion_real
_atom_type_scat_dispersion_imag
_atom_type_scat_source
C C 0.0033 0.0016 ' International Tables Vol C Tables 4.2.6.8 and 6.1.1.4'
H H 0.0000 0.0000 ' International Tables Vol C Tables 4.2.6.8 and 6.1.1.4'
Cl Cl 0.1484 0.1585 ' International Tables Vol C Tables 4.2.6.8 and 6.1.1.4'

loop_
_geom_angle_atom_site_label_1
_geom_angle_atom_site_label_2
_geom_angle_atom_site_label_3
_geom_angle
_geom_angle_site_symmetry_1
_geom_angle_site_symmetry_2
_geom_angle_site_symmetry_3
_geom_angle_publ_flag
Cl1 C1 C2 121.01(14) . . . yes
Cl1 C1 C3 118.80(14) . . 3_566 yes
C2 C1 C3 120.19(16) . . 3_566 no
Cl2 C2 C1 120.93(14) . . . yes
Cl2 C2 C3 119.04(14) . . . yes
C1 C2 C3 120.03(17) . . . no
C1 C3 C2 119.77(17) 3_566 . . no
C2 C3 H3 119.2(18) . . . no
C1 C3 H3 120.9(18) 3_566 . . no

loop_
_geom_bond_atom_site_label_1
_geom_bond_atom_site_label_2
_geom_bond_distance
_geom_bond_site_symmetry_1
_geom_bond_site_symmetry_2
_geom_bond_publ_flag
Cl1 C1 1.7210(19) . . yes
Cl2 C2 1.7202(19) . . yes
C1 C2 1.395(3) . . no
C1 C3 1.383(3) . 3_566 no
C2 C3 1.395(3) . . no
C3 H3 0.96(3) . . no

loop_
_geom_torsion_atom_site_label_1
_geom_torsion_atom_site_label_2
_geom_torsion_atom_site_label_3
_geom_torsion_atom_site_label_4
_geom_torsion
_geom_torsion_site_symmetry_1
_geom_torsion_site_symmetry_2
_geom_torsion_site_symmetry_3
_geom_torsion_site_symmetry_4
_geom_torsion_publ_flag
Cl1 C1 C2 Cl2 0.4(2) . . . . no
Cl1 C1 C2 C3 -179.59(14) . . . . no
C3 C1 C2 Cl2 -179.30(14) 3_566 . . . no
C3 C1 C2 C3 0.7(3) 3_566 . . . no
Cl1 C1 C3 C2 179.60(14) . . 3_566 3_566 no
C2 C1 C3 C2 -0.7(3) . . 3_566 3_566 no
Cl2 C2 C3 C1 179.30(14) . . . 3_566 no
C1 C2 C3 C1 -0.7(3) . . . 3_566 no
